data_1565972
loop_
_publ_author_name
'Yuan, Kang'
'Volland, Daniel'
'Kirschner, Sven'
'Uzelac, Marina'
'Nichol, Gary S.'
'Nowak-Kr\'ol, Agnieszka'
'Ingleson, Michael J.'

_publ_section_title
;
 Enhanced N-directed electrophilic C--H borylation generates BN--[5]- and
 [6]helicenes with improved photophysical properties
;
_journal_issue 4
_journal_name_full 'Chemical Science'
_journal_page_first 1136
_journal_page_last 1145
_journal_paper_doi 10.1039/D1SC06513K
_journal_volume 13
_journal_year 2022
_chemical_formula_moiety 'C20 H13 B Br N'
_chemical_formula_sum 'C20 H13 B Br N'
_chemical_formula_weight 358.03
_space_group_crystal_system orthorhombic
_space_group_IT_number 29
_space_group_name_Hall 'P 2c -2ac'
_space_group_name_H-M_alt 'P c a 21'
_atom_sites_solution_hydrogens geom
_atom_sites_solution_primary dual
_audit_creation_date 2021-02-24
_audit_creation_method
;
Olex2 1.3
(compiled 2020.11.12 svn.r5f609507 for OlexSys, GUI svn.r6272)
;
_audit_update_record
;
2021-05-18 deposited with the CCDC.	2022-01-03 downloaded from the CCDC.
;
_cell_angle_alpha 90
_cell_angle_beta 90
_cell_angle_gamma 90
_cell_formula_units_Z 4
_cell_length_a 22.9580(7)
_cell_length_b 9.4271(3)
_cell_length_c 7.0146(3)
_cell_measurement_reflns_used 8543
_cell_measurement_temperature 120.00(10)
_cell_measurement_theta_max 25.2870
_cell_measurement_theta_min 3.7160
_cell_volume 1518.15(9)
_computing_cell_refinement 'CrysAlisPro 1.171.40.53 (Rigaku OD, 2019)'
_computing_data_collection 'CrysAlisPro 1.171.40.53 (Rigaku OD, 2019)'
_computing_data_reduction 'CrysAlisPro 1.171.40.53 (Rigaku OD, 2019)'
_computing_molecular_graphics 'Olex2 1.3 (Dolomanov et al., 2009)'
_computing_publication_material 'Olex2 1.3 (Dolomanov et al., 2009)'
_computing_structure_refinement 'SHELXL 2018/3 (Sheldrick, 2015)'
_computing_structure_solution 'SHELXT 2018/2 (Sheldrick, 2018)'
_diffrn_ambient_environment N~2~
_diffrn_ambient_temperature 120.00(10)
_diffrn_detector 'CCD plate'
_diffrn_detector_area_resol_mean 8.0521
_diffrn_detector_type Eos
_diffrn_measured_fraction_theta_full 0.997
_diffrn_measured_fraction_theta_max 0.931
_diffrn_measurement_details
;
List of Runs (angles in degrees, time in seconds):

  # Type    Start    End  Width  t~exp~   \w     \q     \k     \f   Frames
#--------------------------------------------------------------------------
  1  \w    -87.00  20.00   1.00   17.50    --  -15.66 -16.00 -72.00  107
  2  \w    -52.00  56.00   1.00   17.50    --  -15.66  16.00  97.00  108
  3  \w    -54.00  54.00   1.00   17.50    --   17.38 -16.00 -72.00  108
  4  \w    -19.00  89.00   1.00   17.50    --   17.38  16.00  97.00  108
  5  \w    -83.00   1.00   1.00   17.50    --  -15.66 -57.00  90.00   84
  6  \w    -39.00  11.00   1.00   17.50    --  -15.66 -77.00-120.00   50
  7  \w     -9.00  39.00   1.00   17.50    --   17.38  77.00-120.00   48
  8  \w     -9.00  39.00   1.00   17.50    --   17.38  77.00 -90.00   48
  9  \w     39.00  90.00   1.00   17.50    --   17.38 178.00 120.00   51
 10  \w    -52.00  37.00   1.00   17.50    --   17.38 -37.00  60.00   89
 11  \w     -9.00  39.00   1.00   17.50    --   17.38  77.00  30.00   48
 12  \w     -9.00  39.00   1.00   17.50    --   17.38  77.00 150.00   48
 13  \w    -20.00  56.00   1.00   17.50    --   17.38 -99.00 -90.00   76
;
_diffrn_measurement_device 'four-circle diffractometer'
_diffrn_measurement_device_type 'Xcalibur, Eos'
_diffrn_measurement_method '\w scans'
_diffrn_orient_matrix_type 'CrysAlisPro convention (1999,Acta A55,543-557)'
_diffrn_orient_matrix_UB_11 -0.0062351000
_diffrn_orient_matrix_UB_12 0.0675046000
_diffrn_orient_matrix_UB_13 0.0396748000
_diffrn_orient_matrix_UB_21 -0.0015177000
_diffrn_orient_matrix_UB_22 -0.0308001000
_diffrn_orient_matrix_UB_23 0.0921593000
_diffrn_orient_matrix_UB_31 0.0302129000
_diffrn_orient_matrix_UB_32 0.0124691000
_diffrn_orient_matrix_UB_33 0.0127897000
_diffrn_radiation_monochromator graphite
_diffrn_radiation_probe x-ray
_diffrn_radiation_type 'Mo K\a'
_diffrn_radiation_wavelength 0.71073
_diffrn_reflns_av_R_equivalents 0.0582
_diffrn_reflns_av_unetI/netI 0.0431
_diffrn_reflns_Laue_measured_fraction_full 0.997
_diffrn_reflns_Laue_measured_fraction_max 0.931
_diffrn_reflns_limit_h_max 30
_diffrn_reflns_limit_h_min -31
_diffrn_reflns_limit_k_max 12
_diffrn_reflns_limit_k_min -12
_diffrn_reflns_limit_l_max 9
_diffrn_reflns_limit_l_min -9
_diffrn_reflns_number 31855
_diffrn_reflns_point_group_measured_fraction_full 0.999
_diffrn_reflns_point_group_measured_fraction_max 0.906
_diffrn_reflns_theta_full 25.242
_diffrn_reflns_theta_max 29.344
_diffrn_reflns_theta_min 3.404
_diffrn_source 'fine-focus sealed X-ray tube'
_diffrn_source_type 'Enhance (Mo) X-ray Source'
_exptl_absorpt_coefficient_mu 2.704
_exptl_absorpt_correction_T_max 1.00000
_exptl_absorpt_correction_T_min 0.79306
_exptl_absorpt_correction_type multi-scan
_exptl_absorpt_process_details
;
CrysAlisPro 1.171.40.53 (Rigaku Oxford Diffraction, 2019)
Empirical absorption correction using spherical harmonics,
 implemented in SCALE3 ABSPACK scaling algorithm.
;
_exptl_crystal_colour 'clear colourless'
_exptl_crystal_colour_lustre clear
_exptl_crystal_colour_primary colourless
_exptl_crystal_density_diffrn 1.566
_exptl_crystal_description plate
_exptl_crystal_F_000 720
_exptl_crystal_size_max 0.232
_exptl_crystal_size_mid 0.197
_exptl_crystal_size_min 0.11
_refine_diff_density_max 0.378
_refine_diff_density_min -0.342
_refine_diff_density_rms 0.071
_refine_ls_abs_structure_details
;
 Flack x determined using 1186 quotients [(I+)-(I-)]/[(I+)+(I-)]
 (Parsons, Flack and Wagner, Acta Cryst. B69 (2013) 249-259).
;
_refine_ls_abs_structure_Flack -0.011(4)
_refine_ls_extinction_method none
_refine_ls_goodness_of_fit_ref 1.035
_refine_ls_hydrogen_treatment constr
_refine_ls_matrix_type full
_refine_ls_number_parameters 208
_refine_ls_number_reflns 3769
_refine_ls_number_restraints 1
_refine_ls_restrained_S_all 1.035
_refine_ls_R_factor_all 0.0544
_refine_ls_R_factor_gt 0.0353
_refine_ls_shift/su_max 0.001
_refine_ls_shift/su_mean 0.000
_refine_ls_structure_factor_coef Fsqd
_refine_ls_weighting_details 'w=1/[\s^2^(Fo^2^)+(0.0262P)^2^+0.6498P] where P=(Fo^2^+2Fc^2^)/3'
_refine_ls_weighting_scheme calc
_refine_ls_wR_factor_gt 0.0624
_refine_ls_wR_factor_ref 0.0679
_reflns_Friedel_coverage 0.804
_reflns_Friedel_fraction_full 1.000
_reflns_Friedel_fraction_max 0.876
_reflns_number_gt 3087
_reflns_number_total 3769
_reflns_threshold_expression 'I > 2\s(I)'
_cod_data_source_file d1sc06513k2.cif
_cod_data_source_block ky409_reprocess
_cod_depositor_comments 'Adding full bibliography for 1565972--1565974.cif.'
_cod_database_code 1565972
_shelx_shelxl_version_number 2018/3
_chemical_oxdiff_formula 'C20 H13 B Br N'
_shelx_space_group_comment
;
The symmetry employed for this shelxl refinement is uniquely defined
by the following loop, which should always be used as a source of
symmetry information in preference to the above space-group names.
They are only intended as comments.
;
_reflns_odcompleteness_completeness 99.56
_reflns_odcompleteness_iscentric 1
_reflns_odcompleteness_theta 26.32
_olex2_refinement_description
;
1. Fixed Uiso
 At 1.2 times of:
  All C(H) groups, All N(H) groups
2.a Aromatic/amide H refined with riding coordinates:
 N1(H1), C18(H18), C3(H3), C13(H13), C19(H19), C6(H6), C7(H7), C14(H14),
 C5(H5), C16(H16), C17(H17), C8(H8), C2(H2)
;
_olex2_submission_special_instructions 'No special instructions were received'
_oxdiff_exptl_absorpt_empirical_details
;
Empirical correction (ABSPACK) includes:
- Absorption correction using spherical harmonics
- Frame scaling
;
_oxdiff_exptl_absorpt_empirical_full_max 1.317
_oxdiff_exptl_absorpt_empirical_full_min 0.852

loop_
_space_group_symop_operation_xyz
'x, y, z'
'-x, -y, z+1/2'
'x+1/2, -y, z'
'-x+1/2, y, z+1/2'

loop_
_atom_site_label
_atom_site_type_symbol
_atom_site_fract_x
_atom_site_fract_y
_atom_site_fract_z
_atom_site_U_iso_or_equiv
_atom_site_adp_type
_atom_site_occupancy
_atom_site_site_symmetry_order
_atom_site_calc_flag
_atom_site_refinement_flags_posn
_atom_site_refinement_flags_adp
_atom_site_refinement_flags_occupancy
_atom_site_disorder_assembly
_atom_site_disorder_group
Br1 Br 0.67855(2) 0.15558(4) 0.68689(9) 0.03039(12) Uani 1 1 d . . . . .
N1 N 0.61424(13) 0.4020(3) 0.8081(5) 0.0214(7) Uani 1 1 d . . . . .
H1 H 0.616236 0.360547 0.917091 0.026 Uiso 1 1 calc R U . . .
C10 C 0.62806(15) 0.5697(4) 0.4788(5) 0.0175(8) Uani 1 1 d . . . . .
C9 C 0.65179(16) 0.6715(4) 0.3465(5) 0.0190(8) Uani 1 1 d . . . . .
C18 C 0.47953(16) 0.8643(4) 0.3953(6) 0.0215(9) Uani 1 1 d . . . . .
H18 H 0.471773 0.901657 0.275247 0.026 Uiso 1 1 calc R U . . .
C3 C 0.69693(14) 0.4740(4) 0.1711(8) 0.0244(8) Uani 1 1 d . . . . .
H3 H 0.715289 0.439283 0.062531 0.029 Uiso 1 1 calc R U . . .
C20 C 0.53862(16) 0.7113(4) 0.5969(5) 0.0191(8) Uani 1 1 d . . . . .
C1 C 0.64974(16) 0.4305(4) 0.4736(6) 0.0203(8) Uani 1 1 d . . . . .
C4 C 0.68366(13) 0.6216(4) 0.1848(10) 0.0228(7) Uani 1 1 d . . . . .
C13 C 0.54559(16) 0.5641(4) 0.9466(6) 0.0218(8) Uani 1 1 d . . . . .
H13 H 0.548108 0.514590 1.060940 0.026 Uiso 1 1 calc R U . . .
C12 C 0.58195(16) 0.5260(4) 0.7917(5) 0.0185(8) Uani 1 1 d . . . . .
C19 C 0.52515(16) 0.7712(4) 0.4179(5) 0.0191(8) Uani 1 1 d . . . . .
H19 H 0.547693 0.747223 0.312580 0.023 Uiso 1 1 calc R U . . .
C6 C 0.70123(18) 0.8629(5) 0.0825(6) 0.0288(10) Uani 1 1 d . . . . .
H6 H 0.715261 0.926478 -0.007810 0.035 Uiso 1 1 calc R U . . .
C7 C 0.67513(16) 0.9131(5) 0.2511(6) 0.0262(10) Uani 1 1 d . . . . .
H7 H 0.674478 1.009845 0.276829 0.031 Uiso 1 1 calc R U . . .
C15 C 0.50076(15) 0.7449(4) 0.7513(6) 0.0199(8) Uani 1 1 d . . . . .
C14 C 0.50705(17) 0.6726(4) 0.9288(6) 0.0228(9) Uani 1 1 d . . . . .
H14 H 0.484644 0.699998 1.032959 0.027 Uiso 1 1 calc R U . . .
C11 C 0.58447(15) 0.6060(4) 0.6247(5) 0.0160(8) Uani 1 1 d . . . . .
C5 C 0.70582(17) 0.7205(5) 0.0524(6) 0.0281(10) Uani 1 1 d . . . . .
H5 H 0.723947 0.687876 -0.057713 0.034 Uiso 1 1 calc R U . . .
C16 C 0.45474(16) 0.8425(4) 0.7247(6) 0.0224(11) Uani 1 1 d . . . . .
H16 H 0.430889 0.865812 0.827167 0.027 Uiso 1 1 calc R U . . .
C17 C 0.44469(16) 0.9034(5) 0.5497(6) 0.0243(9) Uani 1 1 d . . . . .
H17 H 0.415087 0.969781 0.534352 0.029 Uiso 1 1 calc R U . . .
C8 C 0.65064(16) 0.8193(4) 0.3775(6) 0.0209(9) Uani 1 1 d . . . . .
H8 H 0.632765 0.854213 0.486874 0.025 Uiso 1 1 calc R U . . .
C2 C 0.68320(15) 0.3848(4) 0.3134(6) 0.0237(9) Uani 1 1 d . . . . .
H2 H 0.695768 0.291091 0.307459 0.028 Uiso 1 1 calc R U . . .
B1 B 0.64350(18) 0.3426(5) 0.6536(7) 0.0208(11) Uani 1 1 d . . . . .

loop_
_atom_site_aniso_label
_atom_site_aniso_U_11
_atom_site_aniso_U_22
_atom_site_aniso_U_33
_atom_site_aniso_U_23
_atom_site_aniso_U_13
_atom_site_aniso_U_12
Br1 0.0309(2) 0.02320(18) 0.0371(2) 0.0021(3) -0.0016(3) 0.00515(16)
N1 0.0246(17) 0.0212(17) 0.0185(17) 0.0030(14) -0.0027(14) -0.0006(14)
C10 0.0174(18) 0.023(2) 0.0118(18) -0.0032(15) -0.0049(15) -0.0012(16)
C9 0.0131(18) 0.030(2) 0.0135(19) -0.0006(17) -0.0042(14) 0.0019(16)
C18 0.0192(19) 0.022(2) 0.023(2) 0.0018(16) -0.0034(15) -0.0038(16)
C3 0.0147(15) 0.037(2) 0.022(2) -0.005(2) -0.002(2) 0.0048(14)
C20 0.0149(18) 0.0216(19) 0.021(2) -0.0028(17) 0.0001(15) -0.0039(16)
C1 0.0156(18) 0.024(2) 0.021(2) -0.0045(17) -0.0026(16) -0.0003(16)
C4 0.0112(14) 0.039(2) 0.0179(15) -0.005(3) -0.001(2) 0.0008(14)
C13 0.026(2) 0.026(2) 0.0136(19) 0.0010(17) 0.0007(15) -0.0059(17)
C12 0.0185(19) 0.019(2) 0.018(2) -0.0029(16) -0.0021(15) -0.0051(15)
C19 0.0173(19) 0.022(2) 0.018(2) -0.0020(16) 0.0015(15) -0.0042(16)
C6 0.019(2) 0.041(3) 0.026(2) 0.013(2) 0.0027(18) -0.002(2)
C7 0.018(2) 0.029(2) 0.031(2) 0.0084(17) -0.0001(17) 0.0013(17)
C15 0.0177(19) 0.0194(19) 0.023(2) -0.0043(15) 0.0012(14) -0.0062(16)
C14 0.024(2) 0.029(2) 0.0153(19) -0.0045(17) 0.0039(15) -0.0039(17)
C11 0.0143(17) 0.0176(18) 0.0161(19) -0.0027(14) -0.0014(13) -0.0039(15)
C5 0.018(2) 0.048(3) 0.019(2) 0.003(2) 0.0039(16) 0.003(2)
C16 0.0175(17) 0.027(2) 0.023(3) -0.0055(17) 0.0022(15) -0.0006(15)
C17 0.019(2) 0.023(2) 0.031(2) -0.0045(18) 0.0006(17) 0.0015(17)
C8 0.0139(19) 0.028(2) 0.021(2) 0.0035(17) -0.0017(15) 0.0017(16)
C2 0.0186(19) 0.026(2) 0.026(2) -0.0066(17) -0.0022(17) 0.0014(17)
B1 0.0173(18) 0.0227(19) 0.022(3) -0.005(2) -0.0052(17) 0.0007(16)

loop_
_atom_type_symbol
_atom_type_description
_atom_type_scat_dispersion_real
_atom_type_scat_dispersion_imag
_atom_type_scat_source
C C 0.0033 0.0016 'International Tables Vol C Tables 4.2.6.8 and 6.1.1.4'
H H 0.0000 0.0000 'International Tables Vol C Tables 4.2.6.8 and 6.1.1.4'
B B 0.0013 0.0007 'International Tables Vol C Tables 4.2.6.8 and 6.1.1.4'
N N 0.0061 0.0033 'International Tables Vol C Tables 4.2.6.8 and 6.1.1.4'
Br Br -0.2901 2.4595 'International Tables Vol C Tables 4.2.6.8 and 6.1.1.4'

loop_
_geom_angle_atom_site_label_1
_geom_angle_atom_site_label_2
_geom_angle_atom_site_label_3
_geom_angle
_geom_angle_site_symmetry_1
_geom_angle_site_symmetry_3
_geom_angle_publ_flag
C12 N1 H1 118.9 . . ?
C12 N1 B1 122.1(4) . . ?
B1 N1 H1 118.9 . . ?
C9 C10 C11 123.3(3) . . ?
C1 C10 C9 118.1(3) . . ?
C1 C10 C11 118.5(3) . . ?
C4 C9 C10 119.0(3) . . ?
C8 C9 C10 123.4(3) . . ?
C8 C9 C4 117.2(4) . . ?
C19 C18 H18 119.5 . . ?
C19 C18 C17 121.0(4) . . ?
C17 C18 H18 119.5 . . ?
C4 C3 H3 119.6 . . ?
C2 C3 H3 119.6 . . ?
C2 C3 C4 120.7(5) . . ?
C19 C20 C15 117.0(3) . . ?
C19 C20 C11 123.3(3) . . ?
C15 C20 C11 119.3(3) . . ?
C10 C1 C2 119.6(4) . . ?
C10 C1 B1 117.1(3) . . ?
C2 C1 B1 122.7(4) . . ?
C3 C4 C9 118.9(5) . . ?
C5 C4 C9 119.3(4) . . ?
C5 C4 C3 121.5(5) . . ?
C12 C13 H13 119.8 . . ?
C14 C13 H13 119.8 . . ?
C14 C13 C12 120.3(4) . . ?
N1 C12 C13 117.7(4) . . ?
N1 C12 C11 120.1(3) . . ?
C11 C12 C13 122.1(3) . . ?
C18 C19 C20 121.7(4) . . ?
C18 C19 H19 119.2 . . ?
C20 C19 H19 119.2 . . ?
C7 C6 H6 120.2 . . ?
C5 C6 H6 120.2 . . ?
C5 C6 C7 119.6(4) . . ?
C6 C7 H7 120.0 . . ?
C8 C7 C6 120.0(4) . . ?
C8 C7 H7 120.0 . . ?
C20 C15 C14 119.7(3) . . ?
C16 C15 C20 120.0(4) . . ?
C16 C15 C14 120.1(3) . . ?
C13 C14 C15 120.4(4) . . ?
C13 C14 H14 119.8 . . ?
C15 C14 H14 119.8 . . ?
C20 C11 C10 123.8(3) . . ?
C12 C11 C10 119.1(3) . . ?
C12 C11 C20 116.7(3) . . ?
C4 C5 H5 119.3 . . ?
C6 C5 C4 121.4(4) . . ?
C6 C5 H5 119.3 . . ?
C15 C16 H16 119.5 . . ?
C17 C16 C15 121.0(4) . . ?
C17 C16 H16 119.5 . . ?
C18 C17 H17 120.5 . . ?
C16 C17 C18 119.1(4) . . ?
C16 C17 H17 120.5 . . ?
C9 C8 H8 119.0 . . ?
C7 C8 C9 121.9(4) . . ?
C7 C8 H8 119.0 . . ?
C3 C2 C1 121.5(4) . . ?
C3 C2 H2 119.3 . . ?
C1 C2 H2 119.3 . . ?
N1 B1 Br1 118.0(3) . . ?
N1 B1 C1 118.3(4) . . ?
C1 B1 Br1 123.6(3) . . ?

loop_
_geom_bond_atom_site_label_1
_geom_bond_atom_site_label_2
_geom_bond_distance
_geom_bond_site_symmetry_2
_geom_bond_publ_flag
Br1 B1 1.952(4) . ?
N1 H1 0.8600 . ?
N1 C12 1.389(5) . ?
N1 B1 1.392(5) . ?
C10 C9 1.442(5) . ?
C10 C1 1.404(5) . ?
C10 C11 1.472(5) . ?
C9 C4 1.429(7) . ?
C9 C8 1.410(6) . ?
C18 H18 0.9300 . ?
C18 C19 1.375(5) . ?
C18 C17 1.396(5) . ?
C3 H3 0.9300 . ?
C3 C4 1.428(5) . ?
C3 C2 1.343(6) . ?
C20 C19 1.411(5) . ?
C20 C15 1.424(5) . ?
C20 C11 1.460(5) . ?
C1 C2 1.428(6) . ?
C1 B1 1.517(6) . ?
C4 C5 1.411(7) . ?
C13 H13 0.9300 . ?
C13 C12 1.416(5) . ?
C13 C14 1.358(6) . ?
C12 C11 1.395(5) . ?
C19 H19 0.9300 . ?
C6 H6 0.9300 . ?
C6 C7 1.408(6) . ?
C6 C5 1.362(6) . ?
C7 H7 0.9300 . ?
C7 C8 1.373(5) . ?
C15 C14 1.427(5) . ?
C15 C16 1.413(5) . ?
C14 H14 0.9300 . ?
C5 H5 0.9300 . ?
C16 H16 0.9300 . ?
C16 C17 1.375(6) . ?
C17 H17 0.9300 . ?
C8 H8 0.9300 . ?
C2 H2 0.9300 . ?

loop_
_geom_torsion_atom_site_label_1
_geom_torsion_atom_site_label_2
_geom_torsion_atom_site_label_3
_geom_torsion_atom_site_label_4
_geom_torsion
_geom_torsion_site_symmetry_1
_geom_torsion_site_symmetry_2
_geom_torsion_site_symmetry_3
_geom_torsion_site_symmetry_4
_geom_torsion_publ_flag
N1 C12 C11 C10 -9.2(5) . . . . ?
N1 C12 C11 C20 164.0(3) . . . . ?
C10 C9 C4 C3 -7.3(6) . . . . ?
C10 C9 C4 C5 178.5(3) . . . . ?
C10 C9 C8 C7 178.1(3) . . . . ?
C10 C1 C2 C3 3.3(6) . . . . ?
C10 C1 B1 Br1 -172.5(3) . . . . ?
C10 C1 B1 N1 3.3(5) . . . . ?
C9 C10 C1 C2 -14.8(5) . . . . ?
C9 C10 C1 B1 156.6(3) . . . . ?
C9 C10 C11 C20 34.6(5) . . . . ?
C9 C10 C11 C12 -152.8(3) . . . . ?
C9 C4 C5 C6 4.9(6) . . . . ?
C3 C4 C5 C6 -169.1(4) . . . . ?
C20 C15 C14 C13 -5.5(6) . . . . ?
C20 C15 C16 C17 1.8(6) . . . . ?
C1 C10 C9 C4 16.8(5) . . . . ?
C1 C10 C9 C8 -156.4(3) . . . . ?
C1 C10 C11 C20 -148.5(3) . . . . ?
C1 C10 C11 C12 24.1(5) . . . . ?
C4 C9 C8 C7 4.9(6) . . . . ?
C4 C3 C2 C1 6.6(6) . . . . ?
C13 C12 C11 C10 173.0(3) . . . . ?
C13 C12 C11 C20 -13.9(5) . . . . ?
C12 N1 B1 Br1 -172.0(3) . . . . ?
C12 N1 B1 C1 12.0(5) . . . . ?
C12 C13 C14 C15 3.1(6) . . . . ?
C19 C18 C17 C16 -3.1(6) . . . . ?
C19 C20 C15 C14 171.3(4) . . . . ?
C19 C20 C15 C16 -4.5(5) . . . . ?
C19 C20 C11 C10 11.3(6) . . . . ?
C19 C20 C11 C12 -161.5(3) . . . . ?
C6 C7 C8 C9 1.5(6) . . . . ?
C7 C6 C5 C4 1.6(6) . . . . ?
C15 C20 C19 C18 3.6(5) . . . . ?
C15 C20 C11 C10 -176.2(3) . . . . ?
C15 C20 C11 C12 11.1(5) . . . . ?
C15 C16 C17 C18 2.1(6) . . . . ?
C14 C13 C12 N1 -170.8(4) . . . . ?
C14 C13 C12 C11 7.1(6) . . . . ?
C14 C15 C16 C17 -174.0(4) . . . . ?
C11 C10 C9 C4 -166.3(4) . . . . ?
C11 C10 C9 C8 20.6(5) . . . . ?
C11 C10 C1 C2 168.1(3) . . . . ?
C11 C10 C1 B1 -20.5(5) . . . . ?
C11 C20 C19 C18 176.3(4) . . . . ?
C11 C20 C15 C14 -1.7(5) . . . . ?
C11 C20 C15 C16 -177.5(3) . . . . ?
C5 C6 C7 C8 -4.8(6) . . . . ?
C16 C15 C14 C13 170.3(4) . . . . ?
C17 C18 C19 C20 0.2(6) . . . . ?
C8 C9 C4 C3 166.2(3) . . . . ?
C8 C9 C4 C5 -7.9(6) . . . . ?
C2 C3 C4 C9 -4.4(6) . . . . ?
C2 C3 C4 C5 169.6(4) . . . . ?
C2 C1 B1 Br1 -1.4(5) . . . . ?
C2 C1 B1 N1 174.4(3) . . . . ?
B1 N1 C12 C13 169.0(3) . . . . ?
B1 N1 C12 C11 -9.0(5) . . . . ?
B1 C1 C2 C3 -167.6(4) . . . . ?
